data_4501097
loop_
_publ_author_name
'Alshahateet, Solhe F.'
'Bishop, Roger'
'Craig, Donald C.'
'Scudder, Marcia L.'

_publ_section_title
;
 Enhanced Guest Inclusion by a Sulfur-Containing Diquinoline Host
;
_journal_issue 10
_journal_name_full 'Crystal Growth &amp; Design'
_journal_page_first 4474
_journal_paper_doi 10.1021/cg2006937
_journal_volume 11
_journal_year 2011
_chemical_formula_moiety 'C22 H14 Br2 N2 S'
_chemical_formula_sum 'C22 H14 Br2 N2 S'
_chemical_formula_weight 498.2
_space_group_IT_number 14
_symmetry_cell_setting monoclinic
_symmetry_space_group_name_Hall '-P 2ybc'
_symmetry_space_group_name_H-M 'P 1 21/c 1'
_atom_type_scat_source 'International Tables for X-ray Crystallography, Vol. IV'
_audit_creation_method 'RAELSPUB and manual entry'
_cell_angle_alpha 90
_cell_angle_beta 98.93(2)
_cell_angle_gamma 90
_cell_formula_units_Z 4
_cell_length_a 18.882(8)
_cell_length_b 7.719(3)
_cell_length_c 13.205(5)
_cell_measurement_reflns_used 11
_cell_measurement_temperature 294
_cell_measurement_theta_max 13
_cell_measurement_theta_min 12
_cell_volume 1901.3(13)
_computing_cell_refinement 'CAD4 Version 5.0, 1989'
_computing_data_collection 'CAD4 Version 5.0, 1989'
_computing_data_reduction 'Local program'
_computing_molecular_graphics 'ORTEP-II, (Johnson, 1976)'
_computing_publication_material 'Local programs'
_computing_structure_refinement 'RAELS, (Rae, 1989)'
_computing_structure_solution 'SIR92 (Altomare et al, 1994)'
_diffrn_ambient_temperature 294
_diffrn_measured_fraction_theta_full 1.00
_diffrn_measured_fraction_theta_max 1.00
_diffrn_measurement_device_type 'Nonius CAD-4'
_diffrn_measurement_method \w--2\q
_diffrn_radiation_type 'Mo K\a'
_diffrn_radiation_wavelength 0.71073
_diffrn_reflns_av_R_equivalents 0.015
_diffrn_reflns_limit_h_max 22
_diffrn_reflns_limit_h_min 0
_diffrn_reflns_limit_k_max 9
_diffrn_reflns_limit_k_min 0
_diffrn_reflns_limit_l_max 15
_diffrn_reflns_limit_l_min -15
_diffrn_reflns_number 3437
_diffrn_reflns_theta_full 25
_diffrn_reflns_theta_max 25
_diffrn_standards_decay_% 4
_diffrn_standards_interval_time 30min
_diffrn_standards_number 1
_exptl_absorpt_coefficient_mu 4.374
_exptl_absorpt_correction_T_max 0.49
_exptl_absorpt_correction_T_min 0.35
_exptl_absorpt_correction_type analytical
_exptl_absorpt_process_details '(DeMeulenaer & Tompa, 1965)'
_exptl_crystal_colour yellow
_exptl_crystal_density_diffrn 1.74
_exptl_crystal_density_method 'not measured'
_exptl_crystal_description block
_exptl_crystal_F_000 984.0
_exptl_crystal_size_max 0.27
_exptl_crystal_size_mid 0.25
_exptl_crystal_size_min 0.15
_refine_diff_density_max 0.67
_refine_diff_density_min -0.65
_refine_ls_extinction_method none
_refine_ls_goodness_of_fit_ref 1.69
_refine_ls_hydrogen_treatment noref
_refine_ls_number_parameters 130
_refine_ls_number_reflns 2542
_refine_ls_R_factor_gt 0.038
_refine_ls_shift/su_max 0.007
_refine_ls_structure_factor_coef F
_refine_ls_weighting_details 'w = 1/[\s^2^(F) + 0.0004F^2^]'
_refine_ls_weighting_scheme calc
_refine_ls_wR_factor_ref 0.051
_reflns_number_gt 2542
_reflns_number_total 3330
_reflns_threshold_expression I>2\s(I)
_cod_data_source_file cg2006937_si_006.cif
_cod_data_source_block DRB326
_cod_original_cell_volume 1901.3(10)
_cod_original_sg_symbol_H-M 'P 21/c'
_cod_database_code 4501097

loop_
_symmetry_equiv_pos_site_id
_symmetry_equiv_pos_as_xyz
1 x,y,z
2 -x,1/2+y,1/2-z
3 -x,-y,-z
4 x,1/2-y,1/2+z

loop_
_atom_site_label
_atom_site_fract_x
_atom_site_fract_y
_atom_site_fract_z
_atom_site_U_iso_or_equiv
_atom_site_adp_type
_atom_site_type_symbol
_atom_site_occupancy
Br1 0.19863(3) 0.23295(8) 0.34738(4) 0.0631(2) Uani Br 1.0
Br2 0.30025(3) 0.90710(6) 0.66899(5) 0.0706(2) Uani Br 1.0
S1 0.25758(6) 0.62706(16) 0.46095(9) 0.0505(5) Uani S 1.0
N1 0.0936(2) 0.5596(5) 0.6040(2) 0.0422(8) Uani N 1.0
N2 0.3727(2) 0.2958(4) 0.6417(3) 0.0414(7) Uani N 1.0
C1 0.2036(2) 0.6578(6) 0.5618(3) 0.0436(4) Uani C 1.0
C2 0.1511(2) 0.5115(5) 0.5686(3) 0.0400(6) Uani C 1.0
C3 0.1647(2) 0.3364(6) 0.5412(3) 0.0387(8) Uani C 1.0
C4 0.2293(2) 0.2848(6) 0.4953(3) 0.0413(8) Uani C 1.0
C5 0.2895(2) 0.4176(6) 0.5081(3) 0.0429(5) Uani C 1.0
C6 0.3254(2) 0.4202(5) 0.6187(3) 0.0379(7) Uani C 1.0
C7 0.3071(2) 0.5419(5) 0.6925(3) 0.0371(8) Uani C 1.0
C8 0.2510(2) 0.6802(5) 0.6647(3) 0.0409(8) Uani C 1.0
C9 0.0429(2) 0.4373(6) 0.6164(3) 0.0440(8) Uani C 1.0
C10 -0.0210(2) 0.4926(7) 0.6507(3) 0.053(1) Uani C 1.0
C11 -0.0718(2) 0.3729(8) 0.6635(3) 0.061(1) Uani C 1.0
C12 -0.0626(3) 0.1963(8) 0.6434(4) 0.063(1) Uani C 1.0
C13 -0.0021(3) 0.1413(7) 0.6111(3) 0.056(1) Uani C 1.0
C14 0.0524(2) 0.2610(6) 0.5943(3) 0.0453(8) Uani C 1.0
C15 0.1152(2) 0.2142(6) 0.5578(3) 0.0439(8) Uani C 1.0
C16 0.4070(2) 0.2841(5) 0.7418(3) 0.0422(7) Uani C 1.0
C17 0.4590(2) 0.1523(6) 0.7661(4) 0.0545(8) Uani C 1.0
C18 0.4949(3) 0.1375(7) 0.8631(4) 0.060(1) Uani C 1.0
C19 0.4782(2) 0.2494(7) 0.9422(4) 0.057(1) Uani C 1.0
C20 0.4285(2) 0.3764(6) 0.9205(3) 0.0505(7) Uani C 1.0
C21 0.3918(2) 0.3971(5) 0.8179(3) 0.0414(7) Uani C 1.0
C22 0.3412(2) 0.5270(5) 0.7899(3) 0.0416(8) Uani C 1.0
HC1 0.1754 0.7669 0.5466 0.049 Uani H 1.0
HC4 0.2487 0.1754 0.5296 0.040 Uani H 1.0
HC5 0.3259 0.3783 0.4656 0.048 Uani H 1.0
HC8 0.2194 0.6809 0.7187 0.040 Uani H 1.0
HC10 -0.0287 0.6178 0.6653 0.059 Uani H 1.0
HC11 -0.1168 0.4117 0.6878 0.072 Uani H 1.0
HC12 -0.1010 0.1113 0.6530 0.075 Uani H 1.0
HC13 0.0046 0.0149 0.5989 0.064 Uani H 1.0
HC15 0.1242 0.0895 0.5436 0.051 Uani H 1.0
HC17 0.4693 0.0700 0.7117 0.065 Uani H 1.0
HC18 0.5332 0.0478 0.8792 0.074 Uani H 1.0
HC19 0.5033 0.2340 1.0141 0.067 Uani H 1.0
HC20 0.4175 0.4554 0.9761 0.058 Uani H 1.0
HC22 0.3300 0.6108 0.8430 0.051 Uani H 1.0

loop_
_atom_site_aniso_label
_atom_site_aniso_U_11
_atom_site_aniso_U_22
_atom_site_aniso_U_33
_atom_site_aniso_U_12
_atom_site_aniso_U_13
_atom_site_aniso_U_23
_atom_site_aniso_type_symbol
Br1 0.0587(3) 0.0763(4) 0.0531(3) 0.0033(3) 0.0043(2) -0.0220(3) Br
Br2 0.0745(4) 0.0322(3) 0.0974(5) -0.0085(2) -0.0111(3) 0.0031(3) Br
S1 0.0527(7) 0.0482(6) 0.0504(6) 0.0002(5) 0.0076(5) 0.0125(5) S
N1 0.0414(9) 0.047(1) 0.035(1) 0.0037(9) -0.0023(8) 0.000(1) N
N2 0.0359(9) 0.040(1) 0.0490(9) 0.0006(9) 0.0074(8) 0.0019(9) N
C1 0.0431(9) 0.0354(8) 0.0507(8) 0.0021(7) 0.0023(6) 0.0073(6) C
C2 0.0360(9) 0.037(1) 0.0450(9) 0.0030(8) -0.0014(6) 0.0032(8) C
C3 0.036(1) 0.0383(9) 0.0398(7) 0.0004(7) -0.0023(8) -0.0010(7) C
C4 0.042(2) 0.0426(7) 0.0381(7) 0.0007(8) 0.0023(6) -0.0021(7) C
C5 0.0423(9) 0.0438(7) 0.0428(6) 0.0000(7) 0.0077(7) 0.0033(6) C
C6 0.033(1) 0.036(1) 0.0450(7) -0.0020(7) 0.0061(6) 0.0012(7) C
C7 0.033(1) 0.0300(9) 0.0474(6) -0.0037(9) 0.0032(6) 0.0000(6) C
C8 0.040(2) 0.0289(9) 0.0527(7) -0.0013(7) 0.0033(7) 0.0022(5) C
C9 0.0394(9) 0.057(1) 0.033(1) 0.0006(8) -0.0020(8) 0.0009(9) C
C10 0.0404(9) 0.081(2) 0.037(2) 0.004(1) -0.0006(9) -0.002(2) C
C11 0.0408(9) 0.104(2) 0.037(2) -0.006(1) -0.0001(9) 0.002(2) C
C12 0.048(1) 0.096(2) 0.042(2) -0.019(1) -0.002(1) 0.008(2) C
C13 0.052(1) 0.069(1) 0.045(2) -0.017(1) -0.003(1) 0.007(1) C
C14 0.0436(8) 0.054(1) 0.036(1) -0.0060(9) -0.0026(8) 0.004(1) C
C15 0.0461(9) 0.044(1) 0.039(1) -0.0025(9) -0.0028(9) 0.001(1) C
C16 0.0359(9) 0.039(1) 0.0510(9) -0.0002(8) 0.0051(7) 0.0045(8) C
C17 0.045(1) 0.053(2) 0.063(1) 0.011(1) 0.001(1) 0.004(1) C
C18 0.049(1) 0.062(2) 0.067(2) 0.011(1) -0.003(1) 0.010(1) C
C19 0.047(1) 0.064(2) 0.057(1) 0.002(1) -0.003(1) 0.011(1) C
C20 0.044(1) 0.055(2) 0.050(1) -0.003(1) 0.000(1) 0.0043(9) C
C21 0.0368(9) 0.039(1) 0.048(1) -0.0049(8) 0.0036(8) 0.0038(8) C
C22 0.040(1) 0.035(1) 0.049(1) -0.0045(8) 0.0033(9) -0.001(1) C

loop_
_geom_angle_atom_site_label_1
_geom_angle_atom_site_label_2
_geom_angle_atom_site_label_3
_geom_angle
_geom_angle_site_symmetry_1
_geom_angle_site_symmetry_2
_geom_angle_site_symmetry_3
_geom_angle_publ_flag
C1 S1 C5 93.4(2) 1_555 1_555 1_555 no
C2 N1 C9 118.9(4) 1_555 1_555 1_555 no
C6 N2 C16 118.0(4) 1_555 1_555 1_555 no
S1 C1 C2 113.2(3) 1_555 1_555 1_555 no
S1 C1 C8 110.6(3) 1_555 1_555 1_555 no
C2 C1 C8 109.4(3) 1_555 1_555 1_555 no
N1 C2 C1 113.5(4) 1_555 1_555 1_555 no
N1 C2 C3 123.5(4) 1_555 1_555 1_555 no
C1 C2 C3 122.9(4) 1_555 1_555 1_555 no
C2 C3 C4 122.8(4) 1_555 1_555 1_555 no
C2 C3 C15 117.1(4) 1_555 1_555 1_555 no
C4 C3 C15 120.1(4) 1_555 1_555 1_555 no
Br1 C4 C3 108.6(3) 1_555 1_555 1_555 no
Br1 C4 C5 110.1(3) 1_555 1_555 1_555 no
C3 C4 C5 114.7(4) 1_555 1_555 1_555 no
S1 C5 C4 111.3(3) 1_555 1_555 1_555 no
S1 C5 C6 113.4(3) 1_555 1_555 1_555 no
C4 C5 C6 109.4(3) 1_555 1_555 1_555 no
N2 C6 C5 113.6(4) 1_555 1_555 1_555 no
N2 C6 C7 123.2(4) 1_555 1_555 1_555 no
C5 C6 C7 123.1(4) 1_555 1_555 1_555 no
C6 C7 C8 122.2(4) 1_555 1_555 1_555 no
C6 C7 C22 117.5(4) 1_555 1_555 1_555 no
C8 C7 C22 120.3(4) 1_555 1_555 1_555 no
Br2 C8 C1 109.6(3) 1_555 1_555 1_555 no
Br2 C8 C7 108.1(3) 1_555 1_555 1_555 no
C1 C8 C7 115.6(4) 1_555 1_555 1_555 no
N1 C9 C10 118.3(4) 1_555 1_555 1_555 no
N1 C9 C14 121.7(4) 1_555 1_555 1_555 no
C10 C9 C14 119.9(4) 1_555 1_555 1_555 no
C9 C10 C11 119.1(5) 1_555 1_555 1_555 no
C10 C11 C12 121.7(5) 1_555 1_555 1_555 no
C11 C12 C13 120.1(5) 1_555 1_555 1_555 no
C12 C13 C14 120.8(5) 1_555 1_555 1_555 no
C9 C14 C13 118.4(4) 1_555 1_555 1_555 no
C9 C14 C15 117.7(4) 1_555 1_555 1_555 no
C13 C14 C15 124.0(4) 1_555 1_555 1_555 no
C3 C15 C14 121.0(4) 1_555 1_555 1_555 no
N2 C16 C17 118.0(4) 1_555 1_555 1_555 no
N2 C16 C21 122.1(4) 1_555 1_555 1_555 no
C17 C16 C21 120.0(4) 1_555 1_555 1_555 no
C16 C17 C18 120.1(5) 1_555 1_555 1_555 no
C17 C18 C19 120.3(4) 1_555 1_555 1_555 no
C18 C19 C20 120.4(4) 1_555 1_555 1_555 no
C19 C20 C21 119.8(4) 1_555 1_555 1_555 no
C16 C21 C20 119.3(4) 1_555 1_555 1_555 no
C16 C21 C22 117.9(4) 1_555 1_555 1_555 no
C20 C21 C22 122.8(4) 1_555 1_555 1_555 no
C7 C22 C21 121.2(4) 1_555 1_555 1_555 no

loop_
_geom_bond_atom_site_label_1
_geom_bond_atom_site_label_2
_geom_bond_distance
_geom_bond_site_symmetry_1
_geom_bond_site_symmetry_2
_geom_bond_publ_flag
Br1 C4 1.990(4) 1_555 1_555 no
Br2 C8 1.980(4) 1_555 1_555 no
S1 C1 1.814(4) 1_555 1_555 no
S1 C5 1.802(4) 1_555 1_555 no
N1 C2 1.300(5) 1_555 1_555 no
N1 C9 1.372(5) 1_555 1_555 no
N2 C6 1.314(5) 1_555 1_555 no
N2 C16 1.381(5) 1_555 1_555 no
C1 C2 1.515(6) 1_555 1_555 no
C1 C8 1.516(6) 1_555 1_555 no
C2 C3 1.433(6) 1_555 1_555 no
C3 C4 1.498(5) 1_555 1_555 no
C3 C15 1.369(6) 1_555 1_555 no
C4 C5 1.520(6) 1_555 1_555 no
C5 C6 1.512(6) 1_555 1_555 no
C6 C7 1.433(6) 1_555 1_555 no
C7 C8 1.509(5) 1_555 1_555 no
C7 C22 1.352(5) 1_555 1_555 no
C9 C10 1.420(6) 1_555 1_555 no
C9 C14 1.409(6) 1_555 1_555 no
C10 C11 1.361(7) 1_555 1_555 no
C11 C12 1.405(8) 1_555 1_555 no
C12 C13 1.349(7) 1_555 1_555 no
C13 C14 1.427(6) 1_555 1_555 no
C14 C15 1.395(6) 1_555 1_555 no
C16 C17 1.416(6) 1_555 1_555 no
C16 C21 1.394(6) 1_555 1_555 no
C17 C18 1.358(6) 1_555 1_555 no
C18 C19 1.428(7) 1_555 1_555 no
C19 C20 1.357(6) 1_555 1_555 no
C20 C21 1.431(6) 1_555 1_555 no
C21 C22 1.395(6) 1_555 1_555 no
